data_7031412
loop_
_publ_author_name
'Priv\'er, Steven H'
'Bennett, Martin A.'
'Willis, Anthony C.'
'Pottabathula, Srinivas'
'Lakshmi Kantam, M.'
'Bhargava, Suresh K.'

_publ_section_title
;
 ortho-Metallated triphenylphosphine chalcogenide complexes of platinum
 and palladium: synthesis and catalytic activity.
;
_journal_issue 31
_journal_name_full 'Dalton transactions (Cambridge, England : 2003)'
_journal_page_first 12000
_journal_page_last 12012
_journal_paper_doi 10.1039/c4dt01236d
_journal_volume 43
_journal_year 2014
_chemical_compound_source ' from RMIT University'
_chemical_formula_moiety 'C57 H49 Cl2 P3 Pd2 Se, C H2 Cl2, C H4 O'
_chemical_formula_sum 'C59 H55 Cl4 O P3 Pd2 Se'
_chemical_formula_weight 1306.58
_space_group_IT_number 2
_symmetry_cell_setting triclinic
_symmetry_space_group_name_Hall '-P 1'
_symmetry_space_group_name_H-M 'P -1'
_atom_sites_solution_hydrogens geom
_atom_sites_solution_primary direct
_audit_creation_date 10-03-16
_audit_creation_method CRYSTALS_ver_12.87
_audit_update_record
;
2010-05-21 - Report on C59 H55 Cl4 O P3 Pd2 Se 
             by   Anthony C. Willis
             for  Steven Priver and Martin Bennett

2010-05-21 - passes checkcif tests with minor warnings  
;
_cell_angle_alpha 74.7759(8)
_cell_angle_beta 86.7437(11)
_cell_angle_gamma 76.0615(11)
_cell_formula_units_Z 2
_cell_length_a 12.3871(2)
_cell_length_b 12.4707(2)
_cell_length_c 19.1951(4)
_cell_measurement_reflns_used 50247
_cell_measurement_temperature 200
_cell_measurement_theta_max 27.5
_cell_measurement_theta_min 2.6
_cell_volume 2776.81(9)
_computing_cell_refinement 'DENZO/SCALEPACK (Otwinowski & Minor, 1997)'
_computing_data_collection 'COLLECT (Nonius, 2001).'
_computing_data_reduction 'DENZO/SCALEPACK (Otwinowski & Minor, 1997)'
_computing_molecular_graphics
; 
ORTEP-II (Johnson 1976) in teXsan (MSC, 1992-1997)
;
_computing_publication_material 'CRYSTALS (Betteridge et al., 2003)'
_computing_structure_refinement 'CRYSTALS (Betteridge et al., 2003)'
_computing_structure_solution 'SIR92 (Altomare et al., 1994)'
_diffrn_ambient_temperature 200
_diffrn_measured_fraction_theta_full 0.996
_diffrn_measured_fraction_theta_max 0.996
_diffrn_measurement_device 'Nonius KappaCCD'
_diffrn_measurement_device_type Area
_diffrn_measurement_method ' \f and \w scans with CCD '
_diffrn_radiation_monochromator graphite
_diffrn_radiation_type 'Mo K\a'
_diffrn_radiation_wavelength 0.71073
_diffrn_reflns_av_R_equivalents 0.051
_diffrn_reflns_limit_h_max 14
_diffrn_reflns_limit_h_min -16
_diffrn_reflns_limit_k_max 16
_diffrn_reflns_limit_k_min -16
_diffrn_reflns_limit_l_max 24
_diffrn_reflns_limit_l_min -24
_diffrn_reflns_number 54754
_diffrn_reflns_theta_full 27.494
_diffrn_reflns_theta_max 27.494
_diffrn_reflns_theta_min 2.586
_diffrn_standards_number 0
_exptl_absorpt_coefficient_mu 1.622
_exptl_absorpt_correction_T_max 0.868
_exptl_absorpt_correction_T_min 0.670
_exptl_absorpt_correction_type integration
_exptl_absorpt_process_details
;
via Gaussian method (Coppens, 1970) implemented in maXus (2000)
;
_exptl_crystal_colour yellow
_exptl_crystal_density_diffrn 1.563
_exptl_crystal_density_method 'not measured'
_exptl_crystal_description plate
_exptl_crystal_F_000 1312
_exptl_crystal_size_max 0.350
_exptl_crystal_size_mid 0.190
_exptl_crystal_size_min 0.090
_refine_diff_density_max 1.07
_refine_diff_density_min -1.02
_refine_ls_extinction_method None
_refine_ls_goodness_of_fit_ref 0.9964
_refine_ls_hydrogen_treatment constr
_refine_ls_matrix_type full
_refine_ls_number_parameters 642
_refine_ls_number_reflns 12702
_refine_ls_number_restraints 6
_refine_ls_R_factor_all 0.0510
_refine_ls_R_factor_gt 0.0380
_refine_ls_shift/su_max 0.0064696
_refine_ls_shift/su_mean 0.0006
_refine_ls_structure_factor_coef Fsqd
_refine_ls_weighting_details
;
 Method= Modified Sheldrick 
 w=1/[\s^2^(F^2^) + ( 0.05P)^2^ + 3.91P] 
 ,where P=(max(Fo^2^,0) + 2Fc^2^)/3 
;
_refine_ls_weighting_scheme calc
_refine_ls_wR_factor_all 0.0995
_refine_ls_wR_factor_gt 0.0921
_refine_ls_wR_factor_ref 0.0995
_reflns_limit_h_max 16
_reflns_limit_h_min -16
_reflns_limit_k_max 16
_reflns_limit_k_min -15
_reflns_limit_l_max 24
_reflns_limit_l_min 0
_reflns_number_gt 10343
_reflns_number_total 12702
_reflns_threshold_expression I>2.0\s(I)
_oxford_diffrn_Wilson_B_factor 2.41
_oxford_diffrn_Wilson_scale 15.07
_oxford_refine_ls_r_factor_ref 0.0510
_oxford_refine_ls_scale 0.26418(13)
_oxford_reflns_number_all 12702
_oxford_reflns_threshold_expression_ref I>-10.0\s(I)
_oxford_structure_analysis_title '3161117 ben1002'
_cod_data_source_file c4dt01236d2.cif
_cod_data_source_block complex16
_cod_depositor_comments
;
The following automatic conversions were performed:

'_symmetry_cell_setting' value 'Triclinic' changed to 'triclinic'
according to
/usr/data/users/saulius/crontab/automatic-downloads/rss-feeds/RSC/lib/dictionaries/cif_core.dic
dictionary named 'cif_core.dic' version 2.4.2 from 2011-04-26.

Automatic conversion script
Id: cif_fix_values 2281 2013-09-26 08:29:07Z andrius 

 Adding full bibliography for 7031403--7031415.cif.
;
_cod_database_code 7031412

loop_
_symmetry_equiv_pos_as_xyz
x,y,z
-x,-y,-z

loop_
_atom_site_label
_atom_site_type_symbol
_atom_site_fract_x
_atom_site_fract_y
_atom_site_fract_z
_atom_site_U_iso_or_equiv
_atom_site_occupancy
_atom_site_adp_type
_atom_site_refinement_flags_posn
_atom_site_refinement_flags_adp
_atom_site_refinement_flags_occupancy
Pd1 Pd 0.28089(2) 0.61068(2) 0.727284(13) 0.0288 1.0000 Uani . . .
Pd2 Pd 0.484486(18) 0.57187(2) 0.832599(13) 0.0262 1.0000 Uani . . .
Se1 Se 0.28107(2) 0.61264(3) 0.852086(16) 0.0273 1.0000 Uani . . .
Cl1 Cl 0.26931(9) 0.61994(9) 0.60456(5) 0.0529 1.0000 Uani . . .
Cl2 Cl 0.49726(7) 0.76789(7) 0.79237(5) 0.0395 1.0000 Uani . . .
Cl3 Cl 0.00794(13) 0.69276(18) 0.48281(8) 0.0969 1.0000 Uani . . .
Cl41 Cl 0.0957(4) 0.8598(9) 0.3740(4) 0.0954 0.63(3) Uani . U P
Cl42 Cl 0.1220(15) 0.807(2) 0.3604(6) 0.1053 0.37(3) Uani . U P
P1 P 0.18694(7) 0.79779(7) 0.70555(5) 0.0316 1.0000 Uani . . .
P2 P 0.35487(6) 0.41280(7) 0.75747(4) 0.0269 1.0000 Uani . . .
P3 P 0.66738(6) 0.51261(7) 0.80689(4) 0.0261 1.0000 Uani . . .
O91 O 0.4725(3) 0.9803(3) 0.8590(2) 0.0696 0.60(2) Uani . . P
O92 O 0.5870(4) 0.9658(4) 0.8579(3) 0.0891 0.40(2) Uani . . P
C1 C 0.2061(3) 0.8545(3) 0.78068(18) 0.0331 1.0000 Uani . . .
C2 C 0.2394(3) 0.7743(3) 0.84582(18) 0.0308 1.0000 Uani . . .
C3 C 0.2504(3) 0.8102(3) 0.90707(19) 0.0352 1.0000 Uani . . .
C4 C 0.2322(3) 0.9259(3) 0.9023(2) 0.0411 1.0000 Uani . . .
C5 C 0.2016(3) 1.0058(3) 0.8371(2) 0.0414 1.0000 Uani . . .
C6 C 0.1873(3) 0.9705(3) 0.7765(2) 0.0410 1.0000 Uani . . .
C11 C 0.2258(3) 0.8952(3) 0.62538(19) 0.0371 1.0000 Uani . . .
C12 C 0.3296(4) 0.9190(4) 0.6242(2) 0.0616 1.0000 Uani . . .
C13 C 0.3636(4) 0.9900(5) 0.5626(3) 0.0748 1.0000 Uani . . .
C14 C 0.2952(4) 1.0368(4) 0.5032(3) 0.0668 1.0000 Uani . . .
C15 C 0.1920(4) 1.0129(4) 0.5044(2) 0.0656 1.0000 Uani . . .
C16 C 0.1575(4) 0.9426(4) 0.5655(2) 0.0518 1.0000 Uani . . .
C21 C 0.0374(3) 0.8120(3) 0.69966(19) 0.0358 1.0000 Uani . . .
C22 C -0.0029(3) 0.7486(3) 0.6623(2) 0.0421 1.0000 Uani . . .
C23 C -0.1162(3) 0.7567(3) 0.6590(2) 0.0479 1.0000 Uani . . .
C24 C -0.1896(3) 0.8254(4) 0.6932(2) 0.0523 1.0000 Uani . . .
C25 C -0.1502(4) 0.8876(5) 0.7309(3) 0.0689 1.0000 Uani . . .
C26 C -0.0382(3) 0.8816(4) 0.7345(3) 0.0594 1.0000 Uani . . .
C31 C 0.4178(3) 0.3487(3) 0.84690(17) 0.0283 1.0000 Uani . . .
C32 C 0.4730(2) 0.4106(3) 0.87787(17) 0.0273 1.0000 Uani . . .
C33 C 0.5158(3) 0.3595(3) 0.94799(18) 0.0324 1.0000 Uani . . .
C34 C 0.5053(3) 0.2519(3) 0.98544(19) 0.0388 1.0000 Uani . . .
C35 C 0.4535(3) 0.1901(3) 0.9528(2) 0.0420 1.0000 Uani . . .
C36 C 0.4099(3) 0.2381(3) 0.88402(19) 0.0350 1.0000 Uani . . .
C41 C 0.4483(3) 0.3475(3) 0.69527(18) 0.0335 1.0000 Uani . . .
C42 C 0.4965(3) 0.4128(4) 0.6377(2) 0.0410 1.0000 Uani . . .
C43 C 0.5648(3) 0.3624(4) 0.5899(2) 0.0546 1.0000 Uani . . .
C44 C 0.5875(4) 0.2461(5) 0.5993(3) 0.0617 1.0000 Uani . . .
C45 C 0.5434(4) 0.1792(4) 0.6574(3) 0.0622 1.0000 Uani . . .
C46 C 0.4734(3) 0.2284(3) 0.7055(2) 0.0477 1.0000 Uani . . .
C51 C 0.2318(3) 0.3556(3) 0.76118(18) 0.0319 1.0000 Uani . . .
C52 C 0.1613(3) 0.3568(3) 0.8198(2) 0.0429 1.0000 Uani . . .
C53 C 0.0636(3) 0.3196(4) 0.8223(3) 0.0501 1.0000 Uani . . .
C54 C 0.0354(3) 0.2836(3) 0.7655(2) 0.0476 1.0000 Uani . . .
C55 C 0.1035(4) 0.2832(4) 0.7065(2) 0.0534 1.0000 Uani . . .
C56 C 0.2018(3) 0.3196(4) 0.7043(2) 0.0442 1.0000 Uani . . .
C61 C 0.6913(3) 0.5500(3) 0.70988(17) 0.0311 1.0000 Uani . . .
C62 C 0.6107(3) 0.6326(3) 0.66388(19) 0.0369 1.0000 Uani . . .
C63 C 0.6253(3) 0.6598(3) 0.5902(2) 0.0448 1.0000 Uani . . .
C64 C 0.7203(3) 0.6082(3) 0.55914(19) 0.0437 1.0000 Uani . . .
C65 C 0.8007(3) 0.5267(3) 0.6048(2) 0.0451 1.0000 Uani . . .
C66 C 0.7868(3) 0.4978(3) 0.67862(19) 0.0370 1.0000 Uani . . .
C67 C 0.7341(4) 0.6372(4) 0.4787(2) 0.0623 1.0000 Uani . . .
C71 C 0.7322(2) 0.3601(3) 0.83456(17) 0.0284 1.0000 Uani . . .
C72 C 0.7134(3) 0.2862(3) 0.79601(19) 0.0356 1.0000 Uani . . .
C73 C 0.7607(3) 0.1702(3) 0.8179(2) 0.0394 1.0000 Uani . . .
C74 C 0.8269(3) 0.1232(3) 0.8797(2) 0.0385 1.0000 Uani . . .
C75 C 0.8449(3) 0.1967(3) 0.91885(19) 0.0364 1.0000 Uani . . .
C76 C 0.7981(3) 0.3129(3) 0.89702(17) 0.0307 1.0000 Uani . . .
C77 C 0.8793(4) -0.0029(3) 0.9048(3) 0.0560 1.0000 Uani . . .
C81 C 0.7574(3) 0.5726(3) 0.84970(17) 0.0284 1.0000 Uani . . .
C82 C 0.7215(3) 0.6091(3) 0.9110(2) 0.0406 1.0000 Uani . . .
C83 C 0.7931(3) 0.6434(4) 0.9496(2) 0.0466 1.0000 Uani . . .
C84 C 0.9014(3) 0.6430(3) 0.9270(2) 0.0396 1.0000 Uani . . .
C85 C 0.9360(3) 0.6084(3) 0.8653(2) 0.0385 1.0000 Uani . . .
C86 C 0.8661(3) 0.5732(3) 0.82675(18) 0.0344 1.0000 Uani . . .
C87 C 0.9799(4) 0.6785(4) 0.9693(3) 0.0567 1.0000 Uani . . .
C91 C 0.5870(4) 0.9658(4) 0.8579(3) 0.0891 0.60(2) Uani . . P
C92 C 0.4725(3) 0.9803(3) 0.8590(2) 0.0696 0.40(2) Uani . . P
C93 C 0.1238(5) 0.7444(6) 0.4482(3) 0.0872 1.0000 Uani . . .
H31 H 0.2712 0.7559 0.9516 0.0409 1.0000 Uiso R . .
H41 H 0.2410 0.9497 0.9433 0.0480 1.0000 Uiso R . .
H51 H 0.1912 1.0835 0.8343 0.0493 1.0000 Uiso R . .
H61 H 0.1658 1.0233 0.7331 0.0490 1.0000 Uiso R . .
H121 H 0.3761 0.8882 0.6643 0.0740 1.0000 Uiso R . .
H131 H 0.4342 1.0052 0.5616 0.0901 1.0000 Uiso R . .
H141 H 0.3180 1.0854 0.4623 0.0791 1.0000 Uiso R . .
H151 H 0.1460 1.0429 0.4637 0.0781 1.0000 Uiso R . .
H161 H 0.0859 0.9285 0.5668 0.0625 1.0000 Uiso R . .
H221 H 0.0463 0.7006 0.6397 0.0503 1.0000 Uiso R . .
H231 H -0.1415 0.7148 0.6323 0.0563 1.0000 Uiso R . .
H241 H -0.2657 0.8302 0.6916 0.0620 1.0000 Uiso R . .
H251 H -0.1999 0.9346 0.7548 0.0811 1.0000 Uiso R . .
H261 H -0.0120 0.9241 0.7607 0.0699 1.0000 Uiso R . .
H331 H 0.5520 0.3985 0.9706 0.0379 1.0000 Uiso R . .
H341 H 0.5324 0.2211 1.0323 0.0449 1.0000 Uiso R . .
H351 H 0.4492 0.1153 0.9773 0.0490 1.0000 Uiso R . .
H361 H 0.3753 0.1960 0.8620 0.0417 1.0000 Uiso R . .
H421 H 0.4825 0.4920 0.6316 0.0478 1.0000 Uiso R . .
H431 H 0.5958 0.4082 0.5511 0.0652 1.0000 Uiso R . .
H441 H 0.6328 0.2123 0.5667 0.0740 1.0000 Uiso R . .
H451 H 0.5597 0.1003 0.6646 0.0742 1.0000 Uiso R . .
H461 H 0.4426 0.1830 0.7444 0.0571 1.0000 Uiso R . .
H521 H 0.1790 0.3827 0.8583 0.0510 1.0000 Uiso R . .
H531 H 0.0165 0.3195 0.8622 0.0580 1.0000 Uiso R . .
H541 H -0.0300 0.2595 0.7672 0.0557 1.0000 Uiso R . .
H551 H 0.0841 0.2587 0.6680 0.0631 1.0000 Uiso R . .
H561 H 0.2482 0.3186 0.6645 0.0518 1.0000 Uiso R . .
H621 H 0.5459 0.6703 0.6829 0.0441 1.0000 Uiso R . .
H631 H 0.5700 0.7141 0.5603 0.0529 1.0000 Uiso R . .
H651 H 0.8653 0.4905 0.5856 0.0521 1.0000 Uiso R . .
H661 H 0.8428 0.4430 0.7079 0.0442 1.0000 Uiso R . .
H671 H 0.7421 0.7144 0.4620 0.0952 1.0000 Uiso R . .
H672 H 0.7997 0.5871 0.4667 0.0951 1.0000 Uiso R . .
H673 H 0.6712 0.6290 0.4555 0.0955 1.0000 Uiso R . .
H721 H 0.6703 0.3149 0.7545 0.0419 1.0000 Uiso R . .
H731 H 0.7483 0.1225 0.7904 0.0471 1.0000 Uiso R . .
H751 H 0.8892 0.1678 0.9602 0.0431 1.0000 Uiso R . .
H761 H 0.8099 0.3617 0.9242 0.0349 1.0000 Uiso R . .
H771 H 0.8854 -0.0264 0.9567 0.0833 1.0000 Uiso R . .
H772 H 0.9531 -0.0184 0.8842 0.0834 1.0000 Uiso R . .
H773 H 0.8350 -0.0465 0.8888 0.0830 1.0000 Uiso R . .
H821 H 0.6499 0.6102 0.9269 0.0481 1.0000 Uiso R . .
H831 H 0.7670 0.6659 0.9913 0.0551 1.0000 Uiso R . .
H851 H 1.0081 0.6084 0.8488 0.0452 1.0000 Uiso R . .
H861 H 0.8922 0.5502 0.7850 0.0409 1.0000 Uiso R . .
H871 H 1.0246 0.7229 0.9373 0.0843 1.0000 Uiso R . .
H872 H 0.9384 0.7232 1.0003 0.0838 1.0000 Uiso R . .
H873 H 1.0273 0.6125 0.9992 0.0841 1.0000 Uiso R . .
H910 H 0.4598 0.9219 0.8479 0.1324 0.60 Uiso R . .
H911 H 0.6056 1.0284 0.8698 0.1065 0.60 Uiso R . .
H912 H 0.6202 0.8968 0.8920 0.1065 0.60 Uiso R . .
H913 H 0.6138 0.9621 0.8110 0.1065 0.60 Uiso R . .
H920 H 0.6098 0.9692 0.8149 0.1020 0.40 Uiso R . .
H921 H 0.4466 0.9765 0.9069 0.0838 0.40 Uiso R . .
H922 H 0.4389 1.0527 0.8283 0.0838 0.40 Uiso R . .
H923 H 0.4536 0.9217 0.8425 0.0838 0.40 Uiso R . .
H931 H 0.1543 0.7666 0.4850 0.1046 0.63 Uiso R . .
H932 H 0.1769 0.6845 0.4348 0.1046 0.63 Uiso R . .
H933 H 0.1314 0.7987 0.4731 0.1046 0.37 Uiso R . .
H934 H 0.1869 0.6818 0.4577 0.1046 0.37 Uiso R . .

loop_
_atom_site_aniso_label
_atom_site_aniso_U_11
_atom_site_aniso_U_22
_atom_site_aniso_U_33
_atom_site_aniso_U_23
_atom_site_aniso_U_13
_atom_site_aniso_U_12
Pd1 0.03292(13) 0.02581(13) 0.02572(13) -0.00555(9) -0.00216(9) -0.00375(9)
Pd2 0.02394(12) 0.02593(12) 0.02824(13) -0.00647(9) -0.00066(8) -0.00510(9)
Se1 0.02554(15) 0.02719(16) 0.02694(16) -0.00527(12) 0.00025(11) -0.00412(11)
Cl1 0.0730(7) 0.0480(6) 0.0297(4) -0.0128(4) -0.0088(4) 0.0063(5)
Cl2 0.0367(4) 0.0292(4) 0.0530(5) -0.0096(4) -0.0011(4) -0.0092(3)
Cl3 0.0782(9) 0.1542(16) 0.0695(9) -0.0447(10) 0.0067(7) -0.0325(10)
Cl41 0.101(2) 0.080(3) 0.090(2) -0.003(2) -0.0300(17) -0.008(2)
Cl42 0.103(6) 0.123(10) 0.090(4) 0.005(5) -0.031(4) -0.054(7)
P1 0.0364(4) 0.0263(4) 0.0288(4) -0.0046(3) -0.0046(3) -0.0029(3)
P2 0.0274(4) 0.0263(4) 0.0270(4) -0.0067(3) -0.0005(3) -0.0062(3)
P3 0.0236(4) 0.0277(4) 0.0264(4) -0.0056(3) -0.0003(3) -0.0063(3)
O91 0.061(3) 0.057(2) 0.101(3) -0.034(2) 0.017(2) -0.0223(18)
O92 0.083(4) 0.085(4) 0.111(4) -0.027(3) 0.013(3) -0.042(3)
C1 0.0328(17) 0.0308(17) 0.0344(17) -0.0077(14) -0.0017(13) -0.0052(13)
C2 0.0257(15) 0.0298(16) 0.0354(17) -0.0093(13) 0.0026(12) -0.0035(12)
C3 0.0332(17) 0.0407(19) 0.0317(17) -0.0126(15) -0.0010(13) -0.0049(14)
C4 0.0407(19) 0.044(2) 0.042(2) -0.0210(17) -0.0015(15) -0.0054(15)
C5 0.041(2) 0.0306(18) 0.054(2) -0.0161(16) -0.0024(16) -0.0049(14)
C6 0.046(2) 0.0287(18) 0.045(2) -0.0064(15) -0.0089(16) -0.0040(14)
C11 0.0421(19) 0.0328(18) 0.0326(18) -0.0039(14) -0.0003(14) -0.0064(14)
C12 0.051(2) 0.079(3) 0.045(2) 0.008(2) -0.0082(19) -0.022(2)
C13 0.062(3) 0.095(4) 0.061(3) 0.008(3) 0.002(2) -0.037(3)
C14 0.079(3) 0.066(3) 0.045(3) 0.014(2) 0.003(2) -0.030(3)
C15 0.075(3) 0.066(3) 0.044(2) 0.017(2) -0.015(2) -0.026(2)
C16 0.057(2) 0.049(2) 0.042(2) 0.0068(18) -0.0101(18) -0.0169(19)
C21 0.0375(18) 0.0315(18) 0.0350(18) -0.0038(14) -0.0063(14) -0.0056(14)
C22 0.048(2) 0.040(2) 0.039(2) -0.0094(16) -0.0018(16) -0.0120(16)
C23 0.055(2) 0.046(2) 0.043(2) -0.0020(17) -0.0103(17) -0.0205(18)
C24 0.042(2) 0.054(3) 0.059(3) -0.008(2) -0.0091(18) -0.0137(18)
C25 0.042(2) 0.072(3) 0.104(4) -0.049(3) 0.000(2) -0.005(2)
C26 0.040(2) 0.062(3) 0.087(3) -0.043(3) -0.005(2) -0.0067(19)
C31 0.0289(15) 0.0257(15) 0.0282(16) -0.0059(12) 0.0000(12) -0.0034(12)
C32 0.0219(14) 0.0283(16) 0.0294(16) -0.0052(12) 0.0011(11) -0.0038(11)
C33 0.0281(16) 0.0360(18) 0.0304(17) -0.0048(14) -0.0022(12) -0.0060(13)
C34 0.0356(18) 0.041(2) 0.0323(18) -0.0006(15) -0.0044(14) -0.0037(14)
C35 0.046(2) 0.0325(19) 0.041(2) 0.0014(15) -0.0007(16) -0.0098(15)
C36 0.0398(18) 0.0308(17) 0.0357(18) -0.0078(14) -0.0007(14) -0.0111(14)
C41 0.0305(16) 0.0405(19) 0.0315(17) -0.0132(14) -0.0031(13) -0.0072(13)
C42 0.0346(18) 0.052(2) 0.042(2) -0.0181(17) 0.0046(14) -0.0165(16)
C43 0.043(2) 0.081(3) 0.046(2) -0.026(2) 0.0130(17) -0.020(2)
C44 0.046(2) 0.085(4) 0.059(3) -0.040(3) 0.011(2) -0.003(2)
C45 0.066(3) 0.053(3) 0.069(3) -0.033(2) 0.001(2) 0.003(2)
C46 0.056(2) 0.041(2) 0.046(2) -0.0175(17) 0.0042(17) -0.0041(17)
C51 0.0277(15) 0.0279(16) 0.0372(18) -0.0050(13) -0.0033(13) -0.0039(12)
C52 0.0361(19) 0.045(2) 0.054(2) -0.0242(18) 0.0095(16) -0.0124(15)
C53 0.0344(19) 0.048(2) 0.070(3) -0.019(2) 0.0128(18) -0.0121(16)
C54 0.0295(18) 0.041(2) 0.066(3) 0.0019(19) -0.0086(17) -0.0117(15)
C55 0.057(2) 0.062(3) 0.044(2) -0.0008(19) -0.0201(19) -0.028(2)
C56 0.044(2) 0.060(2) 0.0310(18) -0.0034(17) -0.0044(15) -0.0242(18)
C61 0.0366(17) 0.0318(17) 0.0276(16) -0.0071(13) -0.0012(12) -0.0134(13)
C62 0.0353(18) 0.0403(19) 0.0335(18) -0.0066(15) -0.0039(13) -0.0079(14)
C63 0.053(2) 0.047(2) 0.0330(19) -0.0057(16) -0.0054(16) -0.0132(17)
C64 0.062(2) 0.048(2) 0.0284(18) -0.0080(16) 0.0029(16) -0.0290(19)
C65 0.051(2) 0.050(2) 0.039(2) -0.0175(17) 0.0120(16) -0.0171(18)
C66 0.0392(18) 0.0364(19) 0.0345(18) -0.0089(15) 0.0035(14) -0.0080(14)
C67 0.083(3) 0.080(3) 0.030(2) -0.015(2) 0.009(2) -0.033(3)
C71 0.0228(14) 0.0310(16) 0.0299(16) -0.0056(13) 0.0026(11) -0.0063(12)
C72 0.0342(17) 0.0348(18) 0.0388(19) -0.0084(15) -0.0048(14) -0.0102(14)
C73 0.0409(19) 0.0341(19) 0.046(2) -0.0133(16) 0.0001(15) -0.0104(15)
C74 0.0347(18) 0.0296(18) 0.046(2) -0.0039(15) 0.0039(14) -0.0051(13)
C75 0.0337(17) 0.0373(19) 0.0325(18) -0.0006(14) -0.0007(13) -0.0066(14)
C76 0.0293(16) 0.0332(17) 0.0288(16) -0.0055(13) 0.0017(12) -0.0087(13)
C77 0.064(3) 0.031(2) 0.065(3) -0.0078(19) -0.006(2) -0.0008(18)
C81 0.0303(15) 0.0250(15) 0.0290(16) -0.0046(12) -0.0021(12) -0.0068(12)
C82 0.0333(18) 0.050(2) 0.044(2) -0.0235(17) 0.0019(14) -0.0072(15)
C83 0.044(2) 0.055(2) 0.049(2) -0.0293(19) -0.0036(16) -0.0067(17)
C84 0.0415(19) 0.0335(18) 0.045(2) -0.0070(15) -0.0110(15) -0.0119(15)
C85 0.0320(17) 0.041(2) 0.042(2) -0.0035(16) -0.0041(14) -0.0151(14)
C86 0.0331(17) 0.0379(19) 0.0318(17) -0.0056(14) 0.0004(13) -0.0114(14)
C87 0.056(3) 0.056(3) 0.063(3) -0.017(2) -0.021(2) -0.016(2)
C91 0.083(4) 0.085(4) 0.111(4) -0.027(3) 0.013(3) -0.042(3)
C92 0.061(3) 0.057(2) 0.101(3) -0.034(2) 0.017(2) -0.0223(18)
C93 0.092(4) 0.097(5) 0.076(4) -0.014(3) -0.020(3) -0.035(3)

loop_
_atom_type_symbol
_atom_type_scat_dispersion_real
_atom_type_scat_dispersion_imag
_atom_type_scat_Cromer_Mann_a1
_atom_type_scat_Cromer_Mann_b1
_atom_type_scat_Cromer_Mann_a2
_atom_type_scat_Cromer_Mann_b2
_atom_type_scat_Cromer_Mann_a3
_atom_type_scat_Cromer_Mann_b3
_atom_type_scat_Cromer_Mann_a4
_atom_type_scat_Cromer_Mann_b4
_atom_type_scat_Cromer_Mann_c
_atom_type_scat_source
C 0.0033 0.0016 2.3100 20.8439 1.0200 10.2075 1.5886 0.5687 0.8650 51.6512 0.2156 'International Tables Vol C 4.2.6.8 and 6.1.1.4'
H 0.0000 0.0000 0.4930 10.5109 0.3229 26.1257 0.1402 3.1424 0.0408 57.7998 0.0030 'International Tables Vol C 4.2.6.8 and 6.1.1.4'
Cl 0.1484 0.1585 11.4604 0.0104 7.1964 1.1662 6.2556 18.5194 1.6455 47.7784 -9.5574 'International Tables Vol C 4.2.6.8 and 6.1.1.4'
O 0.0106 0.0060 3.0485 13.2771 2.2868 5.7011 1.5463 0.3239 0.8670 32.9089 0.2508 'International Tables Vol C 4.2.6.8 and 6.1.1.4'
P 0.1023 0.0942 6.4345 1.9067 4.1791 27.1570 1.7800 0.5260 1.4908 68.1645 1.1149 'International Tables Vol C 4.2.6.8 and 6.1.1.4'
Pd -0.9988 1.0072 19.3319 0.6987 15.5017 7.9893 5.2954 25.2052 0.6058 76.8986 5.2659 'International Tables Vol C 4.2.6.8 and 6.1.1.4'
Se -0.0929 2.2259 17.0006 2.4098 5.8196 0.2726 3.9731 15.2372 4.3543 43.8163 2.8409 'International Tables Vol C 4.2.6.8 and 6.1.1.4'

loop_
_exptl_crystal_face_index_h
_exptl_crystal_face_index_k
_exptl_crystal_face_index_l
_exptl_crystal_face_perp_dist
1 0 0 0.160
-1 0 0 0.190
0 1 0 0.001
0 -1 0 0.090
0 0 1 0.080
0 0 -1 0.110
-2 0 -3 0.152
-2 -3 0 0.147

loop_
_geom_angle_atom_site_label_1
_geom_angle_atom_site_label_2
_geom_angle_atom_site_label_3
_geom_angle
_geom_angle_publ_flag
Pd2 Pd1 Se1 50.179(9) yes
Pd2 Pd1 Cl1 133.02(3) yes
Se1 Pd1 Cl1 175.82(3) yes
Pd2 Pd1 P1 108.07(2) yes
Se1 Pd1 P1 86.27(2) yes
Cl1 Pd1 P1 89.90(3) yes
Pd2 Pd1 P2 75.45(2) yes
Se1 Pd1 P2 90.92(2) yes
Cl1 Pd1 P2 92.66(3) yes
P1 Pd1 P2 172.08(3) yes
Pd1 Pd2 Se1 48.214(9) yes
Pd1 Pd2 Cl2 93.18(2) yes
Se1 Pd2 Cl2 96.35(2) yes
Pd1 Pd2 P3 125.58(2) yes
Se1 Pd2 P3 170.99(2) yes
Cl2 Pd2 P3 90.33(3) yes
Pd1 Pd2 C32 90.85(9) yes
Se1 Pd2 C32 82.41(8) yes
Cl2 Pd2 C32 173.34(9) yes
P3 Pd2 C32 91.63(8) yes
Pd2 Se1 Pd1 81.606(12) yes
Pd2 Se1 C2 104.34(9) yes
Pd1 Se1 C2 101.89(10) yes
Pd1 P1 C1 109.94(11) yes
Pd1 P1 C11 116.69(12) yes
C1 P1 C11 105.91(16) yes
Pd1 P1 C21 110.92(11) yes
C1 P1 C21 105.59(16) yes
C11 P1 C21 107.11(16) yes
Pd1 P2 C31 116.77(11) yes
Pd1 P2 C41 120.00(12) yes
C31 P2 C41 106.20(15) yes
Pd1 P2 C51 102.90(11) yes
C31 P2 C51 104.25(15) yes
C41 P2 C51 104.85(15) yes
Pd2 P3 C61 111.20(11) yes
Pd2 P3 C71 118.36(10) yes
C61 P3 C71 103.28(15) yes
Pd2 P3 C81 112.66(11) yes
C61 P3 C81 108.34(14) yes
C71 P3 C81 102.05(14) yes
C91 O91 H910 106.2 no
C92 O92 H920 109.1 no
P1 C1 C2 116.1(2) yes
P1 C1 C6 124.0(3) yes
C2 C1 C6 119.9(3) yes
C1 C2 Se1 121.4(2) yes
C1 C2 C3 120.0(3) yes
Se1 C2 C3 118.4(2) yes
C2 C3 C4 119.6(3) yes
C2 C3 H31 120.1 no
C4 C3 H31 120.3 no
C3 C4 C5 120.4(3) yes
C3 C4 H41 119.4 no
C5 C4 H41 120.1 no
C4 C5 C6 120.1(3) yes
C4 C5 H51 119.7 no
C6 C5 H51 120.2 no
C1 C6 C5 119.9(3) yes
C1 C6 H61 119.5 no
C5 C6 H61 120.6 no
P1 C11 C12 118.1(3) yes
P1 C11 C16 122.3(3) yes
C12 C11 C16 119.5(4) yes
C11 C12 C13 119.6(4) yes
C11 C12 H121 120.3 no
C13 C12 H121 120.1 no
C12 C13 C14 120.6(5) yes
C12 C13 H131 119.6 no
C14 C13 H131 119.8 no
C13 C14 C15 119.7(4) yes
C13 C14 H141 120.3 no
C15 C14 H141 120.1 no
C14 C15 C16 120.1(4) yes
C14 C15 H151 120.1 no
C16 C15 H151 119.9 no
C15 C16 C11 120.5(4) yes
C15 C16 H161 119.9 no
C11 C16 H161 119.5 no
P1 C21 C22 120.1(3) yes
P1 C21 C26 121.6(3) yes
C22 C21 C26 118.2(3) yes
C21 C22 C23 120.5(4) yes
C21 C22 H221 119.4 no
C23 C22 H221 120.1 no
C22 C23 C24 120.8(4) yes
C22 C23 H231 118.9 no
C24 C23 H231 120.3 no
C23 C24 C25 119.0(4) yes
C23 C24 H241 121.0 no
C25 C24 H241 119.9 no
C24 C25 C26 121.2(4) yes
C24 C25 H251 119.6 no
C26 C25 H251 119.1 no
C21 C26 C25 120.2(4) yes
C21 C26 H261 119.2 no
C25 C26 H261 120.6 no
P2 C31 C32 119.7(2) yes
P2 C31 C36 119.6(2) yes
C32 C31 C36 120.7(3) yes
C31 C32 Pd2 124.8(2) yes
C31 C32 C33 117.6(3) yes
Pd2 C32 C33 117.5(2) yes
C32 C33 C34 121.8(3) yes
C32 C33 H331 120.0 no
C34 C33 H331 118.2 no
C33 C34 C35 119.8(3) yes
C33 C34 H341 120.0 no
C35 C34 H341 120.2 no
C34 C35 C36 119.9(3) yes
C34 C35 H351 120.1 no
C36 C35 H351 120.0 no
C31 C36 C35 120.2(3) yes
C31 C36 H361 120.1 no
C35 C36 H361 119.7 no
P2 C41 C42 121.6(3) yes
P2 C41 C46 119.9(3) yes
C42 C41 C46 118.5(3) yes
C41 C42 C43 120.9(4) yes
C41 C42 H421 119.1 no
C43 C42 H421 120.0 no
C42 C43 C44 120.3(4) yes
C42 C43 H431 119.4 no
C44 C43 H431 120.2 no
C43 C44 C45 119.8(4) yes
C43 C44 H441 120.3 no
C45 C44 H441 120.0 no
C44 C45 C46 120.7(4) yes
C44 C45 H451 120.1 no
C46 C45 H451 119.1 no
C41 C46 C45 119.7(4) yes
C41 C46 H461 119.7 no
C45 C46 H461 120.7 no
P2 C51 C52 119.2(3) yes
P2 C51 C56 121.7(3) yes
C52 C51 C56 118.9(3) yes
C51 C52 C53 120.5(4) yes
C51 C52 H521 120.3 no
C53 C52 H521 119.2 no
C52 C53 C54 119.8(4) yes
C52 C53 H531 120.4 no
C54 C53 H531 119.8 no
C53 C54 C55 120.5(4) yes
C53 C54 H541 119.6 no
C55 C54 H541 120.0 no
C54 C55 C56 119.7(4) yes
C54 C55 H551 120.2 no
C56 C55 H551 120.1 no
C55 C56 C51 120.6(4) yes
C55 C56 H561 119.6 no
C51 C56 H561 119.8 no
P3 C61 C62 119.8(3) yes
P3 C61 C66 122.4(3) yes
C62 C61 C66 117.8(3) yes
C61 C62 C63 120.9(3) yes
C61 C62 H621 120.3 no
C63 C62 H621 118.8 no
C62 C63 C64 121.4(4) yes
C62 C63 H631 119.6 no
C64 C63 H631 119.0 no
C63 C64 C65 117.8(3) yes
C63 C64 C67 120.7(4) yes
C65 C64 C67 121.4(4) yes
C64 C65 C66 121.5(4) yes
C64 C65 H651 119.9 no
C66 C65 H651 118.5 no
C61 C66 C65 120.6(3) yes
C61 C66 H661 119.9 no
C65 C66 H661 119.5 no
C64 C67 H671 109.2 no
C64 C67 H672 109.2 no
H671 C67 H672 108.7 no
C64 C67 H673 110.7 no
H671 C67 H673 109.7 no
H672 C67 H673 109.2 no
P3 C71 C72 120.9(2) yes
P3 C71 C76 121.2(2) yes
C72 C71 C76 117.9(3) yes
C71 C72 C73 120.8(3) yes
C71 C72 H721 119.8 no
C73 C72 H721 119.3 no
C72 C73 C74 121.3(3) yes
C72 C73 H731 119.2 no
C74 C73 H731 119.4 no
C73 C74 C75 118.0(3) yes
C73 C74 C77 122.3(4) yes
C75 C74 C77 119.7(3) yes
C74 C75 C76 121.0(3) yes
C74 C75 H751 119.9 no
C76 C75 H751 119.2 no
C71 C76 C75 121.0(3) yes
C71 C76 H761 118.7 no
C75 C76 H761 120.3 no
C74 C77 H771 110.3 no
C74 C77 H772 109.1 no
H771 C77 H772 109.1 no
C74 C77 H773 110.3 no
H771 C77 H773 109.3 no
H772 C77 H773 108.8 no
P3 C81 C82 119.4(2) yes
P3 C81 C86 121.9(3) yes
C82 C81 C86 118.4(3) yes
C81 C82 C83 120.6(3) yes
C81 C82 H821 119.9 no
C83 C82 H821 119.5 no
C82 C83 C84 120.9(4) yes
C82 C83 H831 118.7 no
C84 C83 H831 120.4 no
C83 C84 C85 118.2(3) yes
C83 C84 C87 121.0(4) yes
C85 C84 C87 120.8(4) yes
C84 C85 C86 121.6(3) yes
C84 C85 H851 119.7 no
C86 C85 H851 118.7 no
C81 C86 C85 120.3(3) yes
C81 C86 H861 120.2 no
C85 C86 H861 119.5 no
C84 C87 H871 110.6 no
C84 C87 H872 110.1 no
H871 C87 H872 109.0 no
C84 C87 H873 110.0 no
H871 C87 H873 109.2 no
H872 C87 H873 107.8 no
O91 C91 H911 109.5 no
O91 C91 H912 109.5 no
H911 C91 H912 109.5 no
O91 C91 H913 109.4 no
C92 C91 H913 109.4 no
H911 C91 H913 109.5 no
H912 C91 H913 109.5 no
O92 C92 H921 109.4 no
O92 C92 H922 109.5 no
H921 C92 H922 109.5 no
O92 C92 H923 109.5 no
C91 C92 H923 109.5 no
H921 C92 H923 109.5 no
H922 C92 H923 109.5 no
Cl3 C93 Cl41 114.1(4) yes
Cl3 C93 Cl42 116.7(4) yes
Cl3 C93 H931 108.3 no
Cl41 C93 H931 108.3 no
Cl3 C93 H932 108.3 no
Cl41 C93 H932 108.3 no
H931 C93 H932 109.5 no
Cl3 C93 H933 107.6 no
Cl42 C93 H933 107.7 no
Cl3 C93 H934 107.6 no
Cl42 C93 H934 107.6 no
H933 C93 H934 109.5 no

loop_
_geom_bond_atom_site_label_1
_geom_bond_atom_site_label_2
_geom_bond_distance
_geom_bond_publ_flag
Pd1 Pd2 3.1872(3) yes
Pd1 Se1 2.4023(4) yes
Pd1 Cl1 2.3390(9) yes
Pd1 P1 2.2823(9) yes
Pd1 P2 2.3420(8) yes
Pd2 Se1 2.4744(4) yes
Pd2 Cl2 2.4037(9) yes
Pd2 P3 2.2760(8) yes
Pd2 C32 2.007(3) yes
Se1 C2 1.930(3) yes
Cl3 C93 1.740(6) yes
Cl41 C93 1.720(8) yes
Cl42 C93 1.659(10) yes
P1 C1 1.814(3) yes
P1 C11 1.814(4) yes
P1 C21 1.825(4) yes
P2 C31 1.824(3) yes
P2 C41 1.824(3) yes
P2 C51 1.823(3) yes
P3 C61 1.822(3) yes
P3 C71 1.824(3) yes
P3 C81 1.819(3) yes
O91 C91 1.385(6) yes
O91 H910 0.861 no
O92 C92 1.385(6) yes
O92 H920 0.850 no
C1 C2 1.392(5) yes
C1 C6 1.391(5) yes
C2 C3 1.387(5) yes
C3 C4 1.385(5) yes
C3 H31 0.944 no
C4 C5 1.386(5) yes
C4 H41 0.931 no
C5 C6 1.380(5) yes
C5 H51 0.933 no
C6 H61 0.923 no
C11 C12 1.385(6) yes
C11 C16 1.379(5) yes
C12 C13 1.390(6) yes
C12 H121 0.928 no
C13 C14 1.371(7) yes
C13 H131 0.937 no
C14 C15 1.379(7) yes
C14 H141 0.933 no
C15 C16 1.381(6) yes
C15 H151 0.932 no
C16 H161 0.942 no
C21 C22 1.385(5) yes
C21 C26 1.386(5) yes
C22 C23 1.386(5) yes
C22 H221 0.921 no
C23 C24 1.358(6) yes
C23 H231 0.934 no
C24 C25 1.372(6) yes
C24 H241 0.932 no
C25 C26 1.376(6) yes
C25 H251 0.932 no
C26 H261 0.939 no
C31 C32 1.399(4) yes
C31 C36 1.400(5) yes
C32 C33 1.403(4) yes
C33 C34 1.380(5) yes
C33 H331 0.928 no
C34 C35 1.390(5) yes
C34 H341 0.928 no
C35 C36 1.380(5) yes
C35 H351 0.941 no
C36 H361 0.940 no
C41 C42 1.388(5) yes
C41 C46 1.405(5) yes
C42 C43 1.382(5) yes
C42 H421 0.938 no
C43 C44 1.373(7) yes
C43 H431 0.937 no
C44 C45 1.379(7) yes
C44 H441 0.932 no
C45 C46 1.388(6) yes
C45 H451 0.930 no
C46 H461 0.936 no
C51 C52 1.385(5) yes
C51 C56 1.384(5) yes
C52 C53 1.392(5) yes
C52 H521 0.935 no
C53 C54 1.372(6) yes
C53 H531 0.936 no
C54 C55 1.374(6) yes
C54 H541 0.926 no
C55 C56 1.393(5) yes
C55 H551 0.934 no
C56 H561 0.930 no
C61 C62 1.402(5) yes
C61 C66 1.392(5) yes
C62 C63 1.378(5) yes
C62 H621 0.935 no
C63 C64 1.382(6) yes
C63 H631 0.935 no
C64 C65 1.391(6) yes
C64 C67 1.501(5) yes
C65 C66 1.380(5) yes
C65 H651 0.927 no
C66 H661 0.937 no
C67 H671 0.960 no
C67 H672 0.955 no
C67 H673 0.957 no
C71 C72 1.390(5) yes
C71 C76 1.400(4) yes
C72 C73 1.384(5) yes
C72 H721 0.924 no
C73 C74 1.392(5) yes
C73 H731 0.936 no
C74 C75 1.389(5) yes
C74 C77 1.508(5) yes
C75 C76 1.384(5) yes
C75 H751 0.929 no
C76 H761 0.939 no
C77 H771 0.964 no
C77 H772 0.970 no
C77 H773 0.970 no
C81 C82 1.384(5) yes
C81 C86 1.394(4) yes
C82 C83 1.393(5) yes
C82 H821 0.919 no
C83 C84 1.385(5) yes
C83 H831 0.933 no
C84 C85 1.377(5) yes
C84 C87 1.512(5) yes
C85 C86 1.385(5) yes
C85 H851 0.931 no
C86 H861 0.936 no
C87 H871 0.961 no
C87 H872 0.964 no
C87 H873 0.953 no
C91 H911 0.950 no
C91 H912 0.950 no
C91 H913 0.950 no
C92 H921 0.950 no
C92 H922 0.950 no
C92 H923 0.950 no
C93 H931 0.950 no
C93 H932 0.950 no
C93 H933 0.950 no
C93 H934 0.950 no

loop_
_geom_contact_atom_site_label_1
_geom_contact_atom_site_label_2
_geom_contact_distance
_geom_contact_site_symmetry_2
_geom_contact_publ_flag
Cl1 C93 3.389(6) . no
Cl2 O91 3.176(4) . no
Cl2 O92 3.467(6) . no
Cl41 C26 3.28(1) 2_576 no
Cl41 C25 3.46(1) 2_576 no
Cl42 C44 3.59(2) 2_666 no
O91 C4 3.226(5) . no
O91 C36 3.276(5) 1_565 no
O91 C5 3.334(5) . no
O91 C35 3.503(6) 1_565 no
O91 C34 3.542(4) 2_667 no
C3 C75 3.467(5) 2_667 no
C3 C34 3.572(5) 2_667 no
C4 C92 3.226(5) . no
C4 C75 3.551(5) 2_667 no
C5 C92 3.334(5) . no
C5 C54 3.537(4) 1_565 no
C23 C86 3.456(5) 1_455 no
C24 C86 3.444(5) 1_455 no
C34 C92 3.542(4) 2_667 no
C35 C92 3.503(6) 1_545 no
C36 C92 3.276(5) 1_545 no
C53 C86 3.519(5) 1_455 no
C53 C76 3.523(5) 1_455 no
C56 C67 3.486(5) 2_666 no

loop_
_geom_hbond_atom_site_label_D
_geom_hbond_atom_site_label_H
_geom_hbond_atom_site_label_A
_geom_hbond_distance_DH
_geom_hbond_distance_HA
_geom_hbond_distance_DA
_geom_hbond_angle_DHA
_geom_hbond_publ_flag
O91 H910 Cl2 0.86 2.37 3.176(4) 155.6 no

loop_
_geom_torsion_atom_site_label_1
_geom_torsion_atom_site_label_2
_geom_torsion_atom_site_label_3
_geom_torsion_atom_site_label_4
_geom_torsion
_geom_torsion_publ_flag
Pd1 Se1 Pd2 Cl2 88.59(3) no
Pd1 Se1 Pd2 C32 -98.0(1) no
Pd1 Se1 C2 C1 7.3(3) no
Pd1 Se1 C2 C3 -168.4(3) no
Pd1 P1 C1 C2 -20.2(3) no
Pd1 P1 C1 C6 161.2(3) no
Pd1 P1 C11 C12 -68.8(4) no
Pd1 P1 C11 C16 109.0(3) no
Pd1 P1 C21 C22 -42.5(3) no
Pd1 P1 C21 C26 134.6(3) no
Pd1 P2 C31 C32 -33.6(3) no
Pd1 P2 C31 C36 146.1(2) no
Pd1 P2 C41 C42 14.2(4) no
Pd1 P2 C41 C46 -166.2(3) no
Pd1 P2 C51 C52 -75.0(3) no
Pd1 P2 C51 C56 99.6(3) no
Pd2 Se1 Pd1 P1 -117.32(3) no
Pd2 Se1 Pd1 P2 70.09(2) no
Pd2 Se1 C2 C1 91.6(3) no
Pd2 Se1 C2 C3 -84.1(3) no
Pd2 P3 C61 C62 17.0(4) no
Pd2 P3 C61 C66 -161.8(3) no
Pd2 P3 C71 C72 76.9(3) no
Pd2 P3 C71 C76 -100.0(3) no
Pd2 P3 C81 C82 23.7(3) no
Pd2 P3 C81 C86 -162.5(2) no
Pd2 C32 C31 P2 2.6(4) no
Pd2 C32 C31 C36 -177.1(2) no
Pd2 C32 C33 C34 175.7(3) no
Se1 Pd1 P1 C1 19.0(1) no
Se1 Pd1 P1 C11 139.6(2) no
Se1 Pd1 P1 C21 -97.4(1) no
Se1 Pd1 P2 C31 -16.7(1) no
Se1 Pd1 P2 C41 -147.5(2) no
Se1 Pd1 P2 C51 96.7(1) no
Se1 Pd2 C32 C31 66.0(2) no
Se1 Pd2 C32 C33 -108.7(2) no
Se1 C2 C1 P1 7.7(4) no
Se1 C2 C1 C6 -173.6(3) no
Se1 C2 C3 C4 173.3(3) no
Cl1 Pd1 P1 C1 -162.6(1) no
Cl1 Pd1 P1 C11 -42.1(2) no
Cl1 Pd1 P1 C21 80.9(1) no
Cl1 Pd1 P2 C31 165.4(1) no
Cl1 Pd1 P2 C41 34.7(2) no
Cl1 Pd1 P2 C51 -81.1(1) no
Cl2 Pd2 Se1 C2 -11.6(1) no
Cl2 Pd2 P3 C61 -68.4(1) no
Cl2 Pd2 P3 C71 172.3(1) no
Cl2 Pd2 P3 C81 53.5(1) no
Cl3 C93 Cl41 Cl42 -102(2) no
Cl3 C93 Cl42 Cl41 91(2) no
P1 Pd1 Se1 C2 -14.3(1) no
P1 C1 C2 C3 -176.6(3) no
P1 C1 C6 C5 178.5(3) no
P1 C11 C12 C13 177.7(4) no
P1 C11 C16 C15 -177.4(4) no
P1 C21 C22 C23 178.4(3) no
P1 C21 C26 C25 -177.9(4) no
P2 Pd1 Se1 C2 173.1(1) no
P2 C31 C32 C33 177.3(2) no
P2 C31 C36 C35 -177.6(3) no
P2 C41 C42 C43 -178.3(3) no
P2 C41 C46 C45 179.1(4) no
P2 C51 C52 C53 176.4(3) no
P2 C51 C56 C55 -175.8(3) no
P3 Pd2 C32 C31 -107.2(3) no
P3 Pd2 C32 C33 78.0(2) no
P3 C61 C62 C63 -178.0(3) no
P3 C61 C66 C65 178.6(3) no
P3 C71 C72 C73 -178.6(3) no
P3 C71 C76 C75 178.4(3) no
P3 C81 C82 C83 172.7(3) no
P3 C81 C86 C85 -173.1(2) no
C1 P1 C11 C12 53.9(4) no
C1 P1 C11 C16 -128.3(4) no
C1 P1 C21 C22 -161.6(3) no
C1 P1 C21 C26 15.6(4) no
C1 C2 C3 C4 -2.5(6) no
C1 C6 C5 C4 -1.4(6) no
C2 Se1 Pd2 C32 161.8(1) no
C2 C1 P1 C11 -147.1(3) no
C2 C1 P1 C21 99.6(3) no
C2 C1 C6 C5 -0.1(6) no
C2 C3 C4 C5 0.9(6) no
C3 C2 C1 C6 2.0(6) no
C3 C4 C5 C6 1.0(6) no
C6 C1 P1 C11 34.3(4) no
C6 C1 P1 C21 -79.0(3) no
C11 P1 C21 C22 85.9(3) no
C11 P1 C21 C26 -97.0(3) no
C11 C12 C13 C14 0.2(8) no
C11 C16 C15 C14 -0.5(7) no
C12 C11 P1 C21 166.2(3) no
C12 C11 C16 C15 0.4(7) no
C12 C13 C14 C15 -0.3(9) no
C13 C12 C11 C16 -0.2(7) no
C13 C14 C15 C16 0.4(8) no
C16 C11 P1 C21 -16.0(4) no
C21 C22 C23 C24 -1.0(5) no
C21 C26 C25 C24 0.1(7) no
C22 C21 C26 C25 -0.7(6) no
C22 C23 C24 C25 0.4(6) no
C23 C22 C21 C26 1.2(5) no
C23 C24 C25 C26 0.1(7) no
C31 P2 C41 C42 -121.0(3) no
C31 P2 C41 C46 58.6(4) no
C31 P2 C51 C52 47.3(3) no
C31 P2 C51 C56 -138.1(3) no
C31 C32 C33 C34 0.5(5) no
C31 C36 C35 C34 0.1(5) no
C32 Pd2 P3 C61 118.0(2) no
C32 Pd2 P3 C71 -1.3(2) no
C32 Pd2 P3 C81 -120.1(1) no
C32 C31 P2 C41 103.3(3) no
C32 C31 P2 C51 -146.3(3) no
C32 C31 C36 C35 2.1(5) no
C32 C33 C34 C35 1.7(5) no
C33 C32 C31 C36 -2.4(5) no
C33 C34 C35 C36 -2.0(5) no
C36 C31 P2 C41 -77.0(3) no
C36 C31 P2 C51 33.4(3) no
C41 P2 C51 C52 158.7(3) no
C41 P2 C51 C56 -26.7(3) no
C41 C42 C43 C44 -1.0(6) no
C41 C46 C45 C44 -0.7(7) no
C42 C41 P2 C51 129.0(3) no
C42 C41 C46 C45 -1.3(6) no
C42 C43 C44 C45 -1.1(7) no
C43 C42 C41 C46 2.2(6) no
C43 C44 C45 C46 1.9(8) no
C46 C41 P2 C51 -51.4(3) no
C51 C52 C53 C54 -1.4(5) no
C51 C56 C55 C54 0.3(6) no
C52 C51 C56 C55 -1.2(5) no
C52 C53 C54 C55 0.5(6) no
C53 C52 C51 C56 1.7(5) no
C53 C54 C55 C56 -0.0(6) no
C61 P3 C71 C72 -46.4(3) no
C61 P3 C71 C76 136.6(3) no
C61 P3 C81 C82 147.1(3) no
C61 P3 C81 C86 -39.1(3) no
C61 C62 C63 C64 -1.0(7) no
C61 C66 C65 C64 -0.2(7) no
C62 C61 P3 C71 144.9(3) no
C62 C61 P3 C81 -107.4(4) no
C62 C61 C66 C65 -0.2(6) no
C62 C63 C64 C65 0.6(6) no
C62 C63 C64 C67 178.9(4) no
C63 C62 C61 C66 0.8(6) no
C63 C64 C65 C66 0.0(6) no
C66 C61 P3 C71 -33.8(4) no
C66 C61 P3 C81 73.9(4) no
C66 C65 C64 C67 -178.3(4) no
C71 P3 C81 C82 -104.3(3) no
C71 P3 C81 C86 69.5(3) no
C71 C72 C73 C74 1.1(6) no
C71 C76 C75 C74 -0.6(5) no
C72 C71 P3 C81 -158.8(3) no
C72 C71 C76 C75 1.3(5) no
C72 C73 C74 C75 -0.4(6) no
C72 C73 C74 C77 179.9(4) no
C73 C72 C71 C76 -1.5(5) no
C73 C74 C75 C76 0.2(5) no
C76 C71 P3 C81 24.2(3) no
C76 C75 C74 C77 179.8(4) no
C81 C82 C83 C84 0.8(5) no
C81 C86 C85 C84 0.3(5) no
C82 C81 C86 C85 0.7(5) no
C82 C83 C84 C85 0.3(5) no
C82 C83 C84 C87 -179.1(3) no
C83 C82 C81 C86 -1.3(5) no
C83 C84 C85 C86 -0.9(5) no
C86 C85 C84 C87 178.6(3) no
